data_7135635
loop_
_publ_author_name
'Tsukii, Shota'
'Haga, Nagito'
'Takano, Rina'
'Ishida, Takayuki'

_publ_section_title
;
 Backbone-integrated triplet radicals in linear 2p-3d-4f heterometallic
 chains and magnetic hysteresis.
;
_journal_issue 28
_journal_name_full 'Chemical communications (Cambridge, England)'
_journal_page_first 7343
_journal_page_last 7347
_journal_paper_doi 10.1039/d6cc01045h
_journal_volume 62
_journal_year 2026
_chemical_formula_moiety 'C55 H47 Co Dy F36 N4 O14'
_chemical_formula_sum 'C55 H47 Co Dy F36 N4 O14'
_chemical_formula_weight 1893.39
_chemical_name_common '[Dy(hfac)3(5TFPBN)Co(hfac)2(5TFPBN)]n'
_chemical_name_systematic 3DyCo
_space_group_crystal_system monoclinic
_space_group_IT_number 15
_space_group_name_Hall '-C 2yc'
_space_group_name_H-M_alt 'C 1 2/c 1'
_atom_sites_solution_hydrogens geom
_atom_sites_solution_primary dual
_audit_creation_date 2026-01-21
_audit_creation_method
;
Olex2 1.5-ac5-018
(compiled 2021.09.08 svn.r13c46975 for Rigaku Oxford Diffraction, GUI svn.r6396)
;
_audit_update_record
;
2026-01-21 deposited with the CCDC.	2026-03-16 downloaded from the CCDC.
;
_cell_angle_alpha 90
_cell_angle_beta 96.103(3)
_cell_angle_gamma 90
_cell_formula_units_Z 4
_cell_length_a 32.3349(10)
_cell_length_b 11.4206(5)
_cell_length_c 20.2951(7)
_cell_measurement_reflns_used 11796
_cell_measurement_temperature 99.9(2)
_cell_measurement_theta_max 31.6540
_cell_measurement_theta_min 2.4730
_cell_volume 7452.2(5)
_computing_cell_refinement 'CrysAlisPro 1.171.43.105a (Rigaku OD, 2024)'
_computing_data_collection 'CrysAlisPro system (CCD 42.72a 64-bit (release 07-10-2022))'
_computing_data_reduction 'CrysAlisPro 1.171.43.105a (Rigaku OD, 2024)'
_computing_molecular_graphics 'Olex2 1.5-ac5-018 (Dolomanov et al., 2009)'
_computing_publication_material 'Olex2 1.5-ac5-018 (Dolomanov et al., 2009)'
_computing_structure_refinement 'SHELXL 2014/7 (Sheldrick, 2015)'
_computing_structure_solution 'SHELXT  (Sheldrick, 2015)'
_diffrn_ambient_environment N~2~
_diffrn_ambient_temperature 99.9(2)
_diffrn_detector 'Hybrid Pixel Array Detector'
_diffrn_detector_area_resol_mean 10.0000
_diffrn_detector_type HyPix
_diffrn_measured_fraction_theta_full 0.999
_diffrn_measured_fraction_theta_max 0.805
_diffrn_measurement_details
;
List of Runs (angles in degrees, time in seconds):

  # Type    Start    End  Width  t~exp~   \w     \q     \k     \f   Frames
#--------------------------------------------------------------------------
  1  \w    -52.00  -1.00   0.50    2.98    --   -5.30   0.00-180.00  102
  2  \w     -5.00  28.50   0.50    2.98    --    4.52 -99.00  60.00   67
  3  \w    -35.00  19.00   0.50    2.98    --   -5.30 -86.00  19.00  108
  4  \w    -44.00   9.00   0.50    2.98    --    4.52   0.00 120.00  106
  5  \w    -13.00  41.00   0.50    2.98    --   -5.30  86.00 137.00  108
;
_diffrn_measurement_device 'four-circle diffractometer'
_diffrn_measurement_device_type 'XtaLAB Synergy R, DW system, HyPix'
_diffrn_measurement_method '\w scans'
_diffrn_orient_matrix_type 'CrysAlisPro convention (1999,Acta A55,543-557)'
_diffrn_orient_matrix_UB_11 -0.0128797352
_diffrn_orient_matrix_UB_12 0.0114653389
_diffrn_orient_matrix_UB_13 0.0254412702
_diffrn_orient_matrix_UB_21 -0.0059986631
_diffrn_orient_matrix_UB_22 0.0542020035
_diffrn_orient_matrix_UB_23 -0.0151992332
_diffrn_orient_matrix_UB_31 -0.0168766317
_diffrn_orient_matrix_UB_32 -0.0280706057
_diffrn_orient_matrix_UB_33 -0.0188983010
_diffrn_radiation_monochromator mirror
_diffrn_radiation_probe x-ray
_diffrn_radiation_type 'Mo K\a'
_diffrn_radiation_wavelength 0.71073
_diffrn_reflns_av_R_equivalents 0.0473
_diffrn_reflns_av_unetI/netI 0.0553
_diffrn_reflns_Laue_measured_fraction_full 0.999
_diffrn_reflns_Laue_measured_fraction_max 0.805
_diffrn_reflns_limit_h_max 44
_diffrn_reflns_limit_h_min -44
_diffrn_reflns_limit_k_max 16
_diffrn_reflns_limit_k_min -13
_diffrn_reflns_limit_l_max 26
_diffrn_reflns_limit_l_min -29
_diffrn_reflns_number 34265
_diffrn_reflns_point_group_measured_fraction_full 0.999
_diffrn_reflns_point_group_measured_fraction_max 0.805
_diffrn_reflns_theta_full 25.242
_diffrn_reflns_theta_max 31.882
_diffrn_reflns_theta_min 2.113
_diffrn_source 'Rotating-anode X-ray tube'
_diffrn_source_type 'Rigaku (Mo) X-ray Source'
_exptl_absorpt_coefficient_mu 1.367
_exptl_absorpt_correction_T_max 1.00000
_exptl_absorpt_correction_T_min 0.84437
_exptl_absorpt_correction_type multi-scan
_exptl_absorpt_process_details
;
CrysAlisPro 1.171.43.105a (Rigaku Oxford Diffraction, 2024)
Empirical absorption correction using spherical harmonics,
implemented in SCALE3 ABSPACK scaling algorithm.
;
_exptl_crystal_colour 'clear dark brown'
_exptl_crystal_density_diffrn 1.688
_exptl_crystal_description block
_exptl_crystal_F_000 3736
_exptl_crystal_preparation 'Magnetic properties'
_exptl_crystal_recrystallization_method 'Re-crystallisation from solvent: heptane-dichloromethane'
_exptl_crystal_size_max 0.17
_exptl_crystal_size_mid 0.092
_exptl_crystal_size_min 0.055
_refine_diff_density_max 0.803
_refine_diff_density_min -1.393
_refine_diff_density_rms 0.094
_refine_ls_extinction_method none
_refine_ls_goodness_of_fit_ref 1.049
_refine_ls_hydrogen_treatment constr
_refine_ls_matrix_type full
_refine_ls_number_parameters 565
_refine_ls_number_reflns 10305
_refine_ls_number_restraints 0
_refine_ls_restrained_S_all 1.049
_refine_ls_R_factor_all 0.0666
_refine_ls_R_factor_gt 0.0397
_refine_ls_shift/su_max 0.001
_refine_ls_shift/su_mean 0.000
_refine_ls_structure_factor_coef Fsqd
_refine_ls_weighting_details 'w=1/[\s^2^(Fo^2^)+(0.0403P)^2^+4.9085P] where P=(Fo^2^+2Fc^2^)/3'
_refine_ls_weighting_scheme calc
_refine_ls_wR_factor_gt 0.0853
_refine_ls_wR_factor_ref 0.0929
_reflns_Friedel_coverage 0.000
_reflns_number_gt 7412
_reflns_number_total 10305
_reflns_threshold_expression 'I > 2\s(I)'
_cod_data_source_file d6cc01045h2.cif
_cod_data_source_block 20260120_dycomtfmpbn_v3
_cod_depositor_comments 'Adding full bibliography for 7135632--7135638.cif.'
_cod_database_code 7135635
_shelx_shelxl_version_number 2014/7
_chemical_oxdiff_formula 'C55 H47 Co Dy F36 N4 O14'
_chemical_oxdiff_usercomment ' '
_shelx_space_group_comment
;
The symmetry employed for this shelxl refinement is uniquely defined
by the following loop, which should always be used as a source of
symmetry information in preference to the above space-group names.
They are only intended as comments.
;
_shelx_estimated_absorpt_t_max 0.922
_shelx_estimated_absorpt_t_min 0.801
_olex2_refinement_description
;
1. Fixed Uiso
 At 1.2 times of:
  All C(H) groups
 At 1.5 times of:
  All C(H,H,H) groups
2. Others
 Sof(F13A)=Sof(F14A)=Sof(F15A)=1-FVAR(1)
 Sof(F13)=Sof(F14)=Sof(F15)=FVAR(1)
 Sof(F1A)=Sof(F2A)=Sof(F3A)=1-FVAR(2)
 Sof(F1)=Sof(F2)=Sof(F3)=FVAR(2)
3.a Aromatic/amide H refined with riding coordinates:
 C2(H2), C4(H4), C6(H6), C18(H18), C23(H23), C26(H26)
3.b Idealised Me refined as rotating group:
 C9(H9A,H9B,H9C), C10(H10A,H10B,H10C), C11(H11A,H11B,H11C), C13(H13A,H13B,
 H13C), C14(H14A,H14B,H14C), C15(H15A,H15B,H15C)
;
_olex2_submission_special_instructions 'No special instructions were received'
_oxdiff_exptl_absorpt_empirical_details
;
Empirical correction (ABSPACK) includes:
- Absorption correction using spherical harmonics
- Frame scaling
;
_oxdiff_exptl_absorpt_empirical_full_max 1.834
_oxdiff_exptl_absorpt_empirical_full_min 0.448

loop_
_space_group_symop_operation_xyz
'x, y, z'
'-x, y, -z+1/2'
'x+1/2, y+1/2, z'
'-x+1/2, y+1/2, -z+1/2'
'-x, -y, -z'
'x, -y, z-1/2'
'-x+1/2, -y+1/2, -z'
'x+1/2, -y+1/2, z-1/2'

loop_
_atom_site_label
_atom_site_type_symbol
_atom_site_fract_x
_atom_site_fract_y
_atom_site_fract_z
_atom_site_U_iso_or_equiv
_atom_site_adp_type
_atom_site_occupancy
_atom_site_site_symmetry_order
_atom_site_calc_flag
_atom_site_refinement_flags_posn
_atom_site_refinement_flags_adp
_atom_site_refinement_flags_occupancy
_atom_site_disorder_assembly
_atom_site_disorder_group
Dy1 Dy 0.5000 0.25302(2) 0.2500 0.02011(5) Uani 1 2 d S T P . .
Co1 Co 0.7500 0.2500 0.5000 0.01603(9) Uani 1 2 d S . P . .
F4 F 0.53495(8) 0.0268(3) 0.04867(15) 0.0957(11) Uani 1 1 d . . . . .
F5 F 0.57558(11) 0.1750(3) 0.05706(15) 0.0994(10) Uani 1 1 d . . . . .
F6 F 0.59922(7) 0.0042(3) 0.08087(15) 0.0850(9) Uani 1 1 d . . . . .
F10 F 0.43357(7) 0.55207(17) 0.37652(10) 0.0505(5) Uani 1 1 d . . . . .
F11 F 0.40373(5) 0.59370(19) 0.27999(11) 0.0525(6) Uani 1 1 d . . . . .
F12 F 0.45035(6) 0.70768(17) 0.32695(12) 0.0520(5) Uani 1 1 d . . . . .
O1 O 0.54999(5) 0.32770(16) 0.33155(9) 0.0244(4) Uani 1 1 d . . . . .
O2 O 0.70993(5) 0.10828(15) 0.47867(9) 0.0193(4) Uani 1 1 d . . . . .
O3 O 0.53683(6) 0.18347(17) 0.16571(11) 0.0341(5) Uani 1 1 d . . . . .
O4 O 0.53877(6) 0.09289(17) 0.29258(12) 0.0355(5) Uani 1 1 d . . . . .
O5 O 0.46780(5) 0.41511(15) 0.29189(9) 0.0204(4) Uani 1 1 d . . . . .
O6 O 0.71991(5) 0.36137(15) 0.43056(9) 0.0194(4) Uani 1 1 d . . . . .
O7 O 0.78720(5) 0.20191(16) 0.43093(9) 0.0201(4) Uani 1 1 d . . . . .
N1 N 0.57975(6) 0.30265(19) 0.37670(11) 0.0199(4) Uani 1 1 d . . . . .
N2 N 0.70401(6) 0.06434(18) 0.41940(11) 0.0194(4) Uani 1 1 d . . . . .
C1 C 0.61540(7) 0.2504(2) 0.35474(12) 0.0191(4) Uani 1 1 d . . . . .
C2 C 0.62285(7) 0.2659(2) 0.28909(13) 0.0226(5) Uani 1 1 d . . . . .
H2 H 0.6042 0.3107 0.2599 0.027 Uiso 1 1 calc R U . . .
C3 C 0.65763(8) 0.2155(2) 0.26661(13) 0.0227(5) Uani 1 1 d . . . . .
C4 C 0.68507(7) 0.1469(2) 0.30827(13) 0.0209(5) Uani 1 1 d . . . . .
H4 H 0.7089 0.1126 0.2924 0.025 Uiso 1 1 calc R U . . .
C5 C 0.67670(7) 0.1301(2) 0.37310(12) 0.0179(5) Uani 1 1 d . . . . .
C6 C 0.64241(7) 0.1820(2) 0.39762(13) 0.0197(5) Uani 1 1 d . . . . .
H6 H 0.6374 0.1713 0.4425 0.024 Uiso 1 1 calc R U . . .
C7 C 0.66771(9) 0.2367(3) 0.19714(15) 0.0329(6) Uani 1 1 d . . . . .
C8 C 0.57454(8) 0.3411(2) 0.44681(14) 0.0255(6) Uani 1 1 d . . . . .
C9 C 0.53882(9) 0.4300(3) 0.44240(17) 0.0425(8) Uani 1 1 d . . . . .
H9A H 0.5454 0.4960 0.4144 0.064 Uiso 1 1 calc R U . . .
H9B H 0.5351 0.4586 0.4869 0.064 Uiso 1 1 calc R U . . .
H9C H 0.5131 0.3923 0.4230 0.064 Uiso 1 1 calc R U . . .
C10 C 0.56233(9) 0.2339(3) 0.48549(16) 0.0370(7) Uani 1 1 d . . . . .
H10A H 0.5390 0.1936 0.4602 0.056 Uiso 1 1 calc R U . . .
H10B H 0.5540 0.2588 0.5284 0.056 Uiso 1 1 calc R U . . .
H10C H 0.5861 0.1805 0.4927 0.056 Uiso 1 1 calc R U . . .
C11 C 0.61457(8) 0.3998(3) 0.47727(15) 0.0294(6) Uani 1 1 d . . . . .
H11A H 0.6368 0.3413 0.4840 0.044 Uiso 1 1 calc R U . . .
H11B H 0.6099 0.4347 0.5200 0.044 Uiso 1 1 calc R U . . .
H11C H 0.6227 0.4611 0.4474 0.044 Uiso 1 1 calc R U . . .
C12 C 0.71442(8) -0.0637(2) 0.41442(14) 0.0247(5) Uani 1 1 d . . . . .
C13 C 0.70582(10) -0.1071(3) 0.34342(15) 0.0350(7) Uani 1 1 d . . . . .
H13A H 0.6768 -0.0905 0.3269 0.052 Uiso 1 1 calc R U . . .
H13B H 0.7107 -0.1917 0.3421 0.052 Uiso 1 1 calc R U . . .
H13C H 0.7244 -0.0671 0.3156 0.052 Uiso 1 1 calc R U . . .
C14 C 0.68665(10) -0.1276(3) 0.45873(18) 0.0386(7) Uani 1 1 d . . . . .
H14A H 0.6920 -0.0980 0.5042 0.058 Uiso 1 1 calc R U . . .
H14B H 0.6926 -0.2117 0.4582 0.058 Uiso 1 1 calc R U . . .
H14C H 0.6574 -0.1142 0.4424 0.058 Uiso 1 1 calc R U . . .
C15 C 0.76047(9) -0.0787(3) 0.43907(16) 0.0334(7) Uani 1 1 d . . . . .
H15A H 0.7774 -0.0378 0.4091 0.050 Uiso 1 1 calc R U . . .
H15B H 0.7676 -0.1622 0.4402 0.050 Uiso 1 1 calc R U . . .
H15C H 0.7659 -0.0457 0.4837 0.050 Uiso 1 1 calc R U . . .
C16 C 0.56696(12) 0.0751(4) 0.0854(2) 0.0612(12) Uani 1 1 d . . . . .
C17 C 0.55642(9) 0.0913(3) 0.15637(19) 0.0396(8) Uani 1 1 d . . . . .
C18 C 0.56814(10) 0.0042(3) 0.2024(2) 0.0470(10) Uani 1 1 d . . . . .
H18 H 0.5834 -0.0615 0.1895 0.056 Uiso 1 1 calc R U . . .
C19 C 0.55783(9) 0.0117(2) 0.2674(2) 0.0398(9) Uani 1 1 d . . . . .
C20 C 0.56965(11) -0.0892(3) 0.3155(2) 0.0551(12) Uani 1 1 d . . . . .
C21 C 0.44001(8) 0.5960(3) 0.31774(15) 0.0293(6) Uani 1 1 d . . . . .
C22 C 0.47186(7) 0.5239(2) 0.28480(13) 0.0207(5) Uani 1 1 d . . . . .
C23 C 0.5000 0.5833(3) 0.2500 0.0261(8) Uani 1 2 d S T P . .
H23 H 0.5000 0.6665 0.2500 0.031 Uiso 1 2 calc R U P . .
C24 C 0.71358(8) 0.5063(2) 0.34823(15) 0.0285(6) Uani 1 1 d . . . . .
C25 C 0.73571(7) 0.3979(2) 0.38099(13) 0.0205(5) Uani 1 1 d . . . . .
C26 C 0.77025(8) 0.3549(2) 0.35279(14) 0.0262(6) Uani 1 1 d . . . . .
H26 H 0.7786 0.3918 0.3144 0.031 Uiso 1 1 calc R U . . .
C27 C 0.79261(7) 0.2592(2) 0.37975(13) 0.0218(5) Uani 1 1 d . . . . .
C28 C 0.82925(8) 0.2145(3) 0.34481(14) 0.0273(6) Uani 1 1 d . . . . .
F1 F 0.6421(6) 0.3122(18) 0.1639(7) 0.059(3) Uani 0.59(4) 1 d . . P A 1
F2 F 0.6688(5) 0.1377(11) 0.1637(7) 0.064(3) Uani 0.59(4) 1 d . . P A 1
F3 F 0.7058(4) 0.2782(16) 0.1953(7) 0.056(3) Uani 0.59(4) 1 d . . P A 1
F7 F 0.53620(7) -0.15141(19) 0.32426(15) 0.0771(9) Uani 1 1 d . . . B 1
F8 F 0.59727(8) -0.1628(2) 0.29423(16) 0.0845(9) Uani 1 1 d . . . C 1
F9 F 0.58568(7) -0.04978(17) 0.37419(13) 0.0687(8) Uani 1 1 d . . . D 1
F13 F 0.8307(3) 0.0956(8) 0.3445(5) 0.0410(18) Uani 0.69(5) 1 d . . P E 1
F14 F 0.8278(4) 0.2443(10) 0.2822(6) 0.0398(18) Uani 0.69(5) 1 d . . P E 1
F15 F 0.8655(4) 0.2548(16) 0.3760(8) 0.037(2) Uani 0.69(5) 1 d . . P E 1
F16 F 0.67353(6) 0.49239(19) 0.33840(14) 0.0676(8) Uani 1 1 d . . . F 1
F17 F 0.72652(7) 0.5343(2) 0.29040(11) 0.0649(7) Uani 1 1 d . . . G 1
F18 F 0.72165(9) 0.59883(17) 0.38576(12) 0.0746(9) Uani 1 1 d . . . H 1
F1A F 0.6960(11) 0.320(3) 0.1974(10) 0.073(6) Uani 0.41(4) 1 d . . P A 2
F2A F 0.6352(5) 0.267(2) 0.1564(7) 0.046(3) Uani 0.41(4) 1 d . . P A 2
F3A F 0.6807(10) 0.143(2) 0.1683(11) 0.084(6) Uani 0.41(4) 1 d . . P A 2
F13A F 0.8253(11) 0.111(3) 0.333(2) 0.078(7) Uani 0.31(5) 1 d . . P E 2
F14A F 0.8337(12) 0.283(6) 0.2895(19) 0.075(10) Uani 0.31(5) 1 d . . P E 2
F15A F 0.8630(8) 0.227(3) 0.3825(15) 0.028(4) Uani 0.31(5) 1 d . . P E 2

loop_
_atom_site_aniso_label
_atom_site_aniso_U_11
_atom_site_aniso_U_22
_atom_site_aniso_U_33
_atom_site_aniso_U_23
_atom_site_aniso_U_13
_atom_site_aniso_U_12
Dy1 0.01511(8) 0.01884(9) 0.02552(9) 0.000 -0.00193(6) 0.000
Co1 0.01465(19) 0.0181(2) 0.0151(2) 0.00035(18) 0.00033(15) 0.00359(17)
F4 0.0563(15) 0.143(3) 0.085(2) -0.071(2) -0.0081(14) 0.0039(15)
F5 0.156(3) 0.087(2) 0.0648(19) -0.0244(16) 0.056(2) 0.002(2)
F6 0.0558(14) 0.109(2) 0.091(2) -0.0552(17) 0.0120(14) 0.0241(14)
F10 0.0693(13) 0.0500(12) 0.0381(11) 0.0057(9) 0.0329(10) 0.0203(10)
F11 0.0267(9) 0.0739(15) 0.0576(14) -0.0090(10) 0.0075(9) 0.0199(9)
F12 0.0589(12) 0.0296(10) 0.0734(16) -0.0111(9) 0.0351(11) 0.0043(9)
O1 0.0184(8) 0.0295(10) 0.0230(10) -0.0004(7) -0.0086(7) 0.0056(7)
O2 0.0184(8) 0.0221(9) 0.0172(9) -0.0031(6) 0.0003(7) 0.0010(6)
O3 0.0329(11) 0.0286(12) 0.0414(13) -0.0130(9) 0.0062(9) -0.0001(8)
O4 0.0265(10) 0.0224(11) 0.0551(15) 0.0012(9) -0.0070(10) 0.0048(8)
O5 0.0165(8) 0.0231(9) 0.0215(9) 0.0017(7) 0.0012(7) 0.0023(6)
O6 0.0184(8) 0.0207(9) 0.0187(9) 0.0010(6) 0.0003(7) 0.0023(6)
O7 0.0190(8) 0.0250(9) 0.0169(9) 0.0008(7) 0.0042(7) 0.0045(7)
N1 0.0152(9) 0.0235(11) 0.0203(11) -0.0003(8) -0.0008(8) 0.0027(8)
N2 0.0182(10) 0.0195(11) 0.0193(11) -0.0014(8) -0.0026(8) 0.0032(7)
C1 0.0156(10) 0.0202(12) 0.0211(11) -0.0007(10) 0.0000(8) -0.0013(9)
C2 0.0185(11) 0.0256(14) 0.0226(13) 0.0030(10) -0.0030(9) 0.0006(9)
C3 0.0233(12) 0.0250(13) 0.0198(13) 0.0006(9) 0.0024(10) -0.0014(9)
C4 0.0184(11) 0.0219(13) 0.0220(13) -0.0017(9) 0.0005(10) 0.0006(9)
C5 0.0164(11) 0.0174(12) 0.0191(12) -0.0018(9) -0.0016(9) 0.0002(8)
C6 0.0180(11) 0.0196(13) 0.0207(13) -0.0017(9) -0.0021(10) 0.0012(8)
C7 0.0318(14) 0.0440(19) 0.0232(14) 0.0042(12) 0.0047(11) 0.0040(13)
C8 0.0203(12) 0.0358(16) 0.0204(13) -0.0015(10) 0.0015(10) 0.0078(10)
C9 0.0317(15) 0.064(2) 0.0318(18) -0.0060(15) 0.0009(13) 0.0253(15)
C10 0.0263(13) 0.053(2) 0.0326(16) 0.0092(13) 0.0048(12) -0.0054(12)
C11 0.0260(13) 0.0346(16) 0.0271(15) -0.0072(11) 0.0000(11) 0.0027(11)
C12 0.0289(13) 0.0185(13) 0.0258(14) -0.0032(10) -0.0020(11) 0.0074(9)
C13 0.0480(18) 0.0235(15) 0.0310(16) -0.0095(11) -0.0069(14) 0.0109(12)
C14 0.0484(18) 0.0228(16) 0.045(2) 0.0044(12) 0.0092(15) 0.0014(12)
C15 0.0324(15) 0.0281(15) 0.0376(17) -0.0059(12) -0.0063(13) 0.0137(11)
C16 0.046(2) 0.070(3) 0.068(3) -0.044(2) 0.006(2) 0.0042(18)
C17 0.0270(14) 0.0345(18) 0.057(2) -0.0235(15) 0.0030(14) -0.0035(12)
C18 0.0316(16) 0.0268(18) 0.080(3) -0.0202(16) -0.0045(17) 0.0059(12)
C19 0.0223(14) 0.0193(15) 0.074(3) -0.0045(14) -0.0141(15) 0.0001(10)
C20 0.0404(18) 0.0227(17) 0.095(3) -0.0024(17) -0.027(2) 0.0016(13)
C21 0.0283(13) 0.0298(16) 0.0316(16) 0.0024(11) 0.0108(12) 0.0056(10)
C22 0.0160(11) 0.0258(14) 0.0200(13) 0.0003(9) 0.0001(9) 0.0007(9)
C23 0.0253(18) 0.0209(19) 0.033(2) 0.000 0.0083(16) 0.000
C24 0.0289(14) 0.0278(15) 0.0281(15) 0.0068(11) -0.0002(11) 0.0018(10)
C25 0.0197(11) 0.0217(13) 0.0191(13) 0.0027(9) -0.0026(10) -0.0014(9)
C26 0.0216(12) 0.0347(16) 0.0223(14) 0.0083(11) 0.0027(10) 0.0021(10)
C27 0.0179(10) 0.0267(14) 0.0209(12) -0.0015(10) 0.0021(9) -0.0020(10)
C28 0.0229(13) 0.0387(17) 0.0208(14) 0.0011(11) 0.0041(11) 0.0049(10)
F1 0.074(7) 0.075(7) 0.031(4) 0.025(4) 0.015(4) 0.041(5)
F2 0.102(6) 0.062(5) 0.028(3) -0.018(3) 0.016(4) -0.020(6)
F3 0.042(3) 0.091(7) 0.036(3) 0.007(4) 0.013(2) -0.023(4)
F7 0.0577(14) 0.0370(12) 0.128(2) 0.0264(13) -0.0308(15) -0.0139(10)
F8 0.0717(15) 0.0394(13) 0.135(3) -0.0063(14) -0.0245(16) 0.0312(11)
F9 0.0707(15) 0.0316(11) 0.0931(19) 0.0045(11) -0.0414(14) 0.0039(9)
F13 0.047(3) 0.028(3) 0.053(3) 0.004(3) 0.030(2) 0.010(2)
F14 0.039(3) 0.059(4) 0.0234(19) 0.010(3) 0.0147(18) 0.021(2)
F15 0.020(2) 0.044(6) 0.047(4) -0.010(3) 0.010(2) -0.005(3)
F16 0.0267(9) 0.0558(14) 0.116(2) 0.0472(13) -0.0107(11) 0.0069(8)
F17 0.0751(15) 0.0741(16) 0.0487(14) 0.0395(11) 0.0218(12) 0.0364(12)
F18 0.128(2) 0.0242(11) 0.0621(16) -0.0018(10) -0.0320(16) 0.0169(11)
F1A 0.089(13) 0.098(14) 0.037(4) 0.006(7) 0.025(7) -0.050(9)
F2A 0.040(4) 0.073(9) 0.023(3) 0.013(5) -0.001(2) 0.014(5)
F3A 0.127(12) 0.092(11) 0.039(7) 0.017(7) 0.038(7) 0.074(10)
F13A 0.046(8) 0.076(13) 0.119(16) -0.072(11) 0.045(10) -0.019(9)
F14A 0.057(10) 0.13(3) 0.045(12) 0.057(13) 0.036(9) 0.046(14)
F15A 0.009(5) 0.046(12) 0.029(5) 0.001(6) -0.001(4) 0.000(5)

loop_
_atom_type_symbol
_atom_type_description
_atom_type_scat_dispersion_real
_atom_type_scat_dispersion_imag
_atom_type_scat_source
C C 0.0033 0.0016 'International Tables Vol C Tables 4.2.6.8 and 6.1.1.4'
H H 0.0000 0.0000 'International Tables Vol C Tables 4.2.6.8 and 6.1.1.4'
Co Co 0.3494 0.9721 'International Tables Vol C Tables 4.2.6.8 and 6.1.1.4'
Dy Dy -0.1892 4.4098 'International Tables Vol C Tables 4.2.6.8 and 6.1.1.4'
F F 0.0171 0.0103 'International Tables Vol C Tables 4.2.6.8 and 6.1.1.4'
N N 0.0061 0.0033 'International Tables Vol C Tables 4.2.6.8 and 6.1.1.4'
O O 0.0106 0.0060 'International Tables Vol C Tables 4.2.6.8 and 6.1.1.4'

loop_
_exptl_crystal_face_index_h
_exptl_crystal_face_index_k
_exptl_crystal_face_index_l
_exptl_crystal_face_perp_dist
27 8 16 0.0527
12 13 -14 0.0176
-23 2 -23 0.0565
22 -9 -21 0.0652
-15 -14 12 0.0324
-22 9 21 0.0270
34 7 12 0.0539
33 7 13 0.0556

loop_
_geom_angle_atom_site_label_1
_geom_angle_atom_site_label_2
_geom_angle_atom_site_label_3
_geom_angle
_geom_angle_site_symmetry_1
_geom_angle_site_symmetry_3
_geom_angle_publ_flag
O1 Dy1 O1 137.39(9) 2_655 . ?
O3 Dy1 O1 105.94(7) . . ?
O3 Dy1 O1 88.48(7) . 2_655 ?
O3 Dy1 O1 88.48(7) 2_655 . ?
O3 Dy1 O1 105.94(7) 2_655 2_655 ?
O3 Dy1 O3 140.06(10) 2_655 . ?
O3 Dy1 O4 72.99(8) 2_655 2_655 ?
O3 Dy1 O4 75.91(8) 2_655 . ?
O3 Dy1 O4 72.99(8) . . ?
O3 Dy1 O4 75.91(8) . 2_655 ?
O3 Dy1 O5 145.48(7) . . ?
O3 Dy1 O5 145.48(7) 2_655 2_655 ?
O3 Dy1 O5 73.69(7) 2_655 . ?
O3 Dy1 O5 73.69(7) . 2_655 ?
O4 Dy1 O1 73.79(6) . . ?
O4 Dy1 O1 148.15(7) 2_655 . ?
O4 Dy1 O1 148.14(7) . 2_655 ?
O4 Dy1 O1 73.79(6) 2_655 2_655 ?
O4 Dy1 O4 76.63(10) . 2_655 ?
O5 Dy1 O1 75.81(6) . . ?
O5 Dy1 O1 75.81(6) 2_655 2_655 ?
O5 Dy1 O1 70.57(6) . 2_655 ?
O5 Dy1 O1 70.58(6) 2_655 . ?
O5 Dy1 O4 137.07(7) 2_655 2_655 ?
O5 Dy1 O4 137.07(7) . . ?
O5 Dy1 O4 121.03(6) 2_655 . ?
O5 Dy1 O4 121.02(6) . 2_655 ?
O5 Dy1 O5 74.69(9) 2_655 . ?
O2 Co1 O2 180.0 . 7_656 ?
O6 Co1 O2 84.32(6) 7_656 . ?
O6 Co1 O2 84.32(6) . 7_656 ?
O6 Co1 O2 95.68(6) 7_656 7_656 ?
O6 Co1 O2 95.68(6) . . ?
O6 Co1 O6 180.00(8) . 7_656 ?
O7 Co1 O2 87.28(7) . 7_656 ?
O7 Co1 O2 92.72(7) 7_656 7_656 ?
O7 Co1 O2 92.72(7) . . ?
O7 Co1 O2 87.28(7) 7_656 . ?
O7 Co1 O6 91.95(7) . 7_656 ?
O7 Co1 O6 91.95(7) 7_656 . ?
O7 Co1 O6 88.05(7) . . ?
O7 Co1 O6 88.04(7) 7_656 7_656 ?
O7 Co1 O7 180.0 7_656 . ?
N1 O1 Dy1 145.79(15) . . ?
N2 O2 Co1 121.22(15) . . ?
C17 O3 Dy1 134.8(2) . . ?
C19 O4 Dy1 134.3(2) . . ?
C22 O5 Dy1 133.36(17) . . ?
C25 O6 Co1 123.58(15) . . ?
C27 O7 Co1 125.35(16) . . ?
O1 N1 C1 116.3(2) . . ?
O1 N1 C8 117.03(19) . . ?
C1 N1 C8 126.50(19) . . ?
O2 N2 C5 115.15(19) . . ?
O2 N2 C12 115.17(19) . . ?
C5 N2 C12 126.3(2) . . ?
C2 C1 N1 118.6(2) . . ?
C2 C1 C6 120.4(2) . . ?
C6 C1 N1 121.0(2) . . ?
C1 C2 H2 120.2 . . ?
C3 C2 C1 119.5(2) . . ?
C3 C2 H2 120.2 . . ?
C2 C3 C4 121.3(3) . . ?
C2 C3 C7 120.6(2) . . ?
C4 C3 C7 118.1(2) . . ?
C3 C4 H4 120.8 . . ?
C5 C4 C3 118.5(2) . . ?
C5 C4 H4 120.8 . . ?
C4 C5 N2 121.8(2) . . ?
C4 C5 C6 121.5(2) . . ?
C6 C5 N2 116.6(2) . . ?
C1 C6 H6 120.6 . . ?
C5 C6 C1 118.8(2) . . ?
C5 C6 H6 120.6 . . ?
F1 C7 C3 113.3(6) . . ?
F2 C7 C3 111.4(7) . . ?
F2 C7 F1 110.1(9) . . ?
F2 C7 F3 102.4(8) . . ?
F3 C7 C3 112.4(6) . . ?
F3 C7 F1 106.5(9) . . ?
F1A C7 C3 109.4(9) . . ?
F2A C7 C3 113.2(7) . . ?
F2A C7 F1A 108.9(11) . . ?
F3A C7 C3 113.6(10) . . ?
F3A C7 F1A 109.5(12) . . ?
F3A C7 F2A 101.9(10) . . ?
N1 C8 C9 107.2(2) . . ?
N1 C8 C10 108.1(2) . . ?
N1 C8 C11 109.5(2) . . ?
C10 C8 C9 109.0(3) . . ?
C10 C8 C11 113.4(2) . . ?
C11 C8 C9 109.4(2) . . ?
C8 C9 H9A 109.5 . . ?
C8 C9 H9B 109.5 . . ?
C8 C9 H9C 109.5 . . ?
H9A C9 H9B 109.5 . . ?
H9A C9 H9C 109.5 . . ?
H9B C9 H9C 109.5 . . ?
C8 C10 H10A 109.5 . . ?
C8 C10 H10B 109.5 . . ?
C8 C10 H10C 109.5 . . ?
H10A C10 H10B 109.5 . . ?
H10A C10 H10C 109.5 . . ?
H10B C10 H10C 109.5 . . ?
C8 C11 H11A 109.5 . . ?
C8 C11 H11B 109.5 . . ?
C8 C11 H11C 109.5 . . ?
H11A C11 H11B 109.5 . . ?
H11A C11 H11C 109.5 . . ?
H11B C11 H11C 109.5 . . ?
N2 C12 C13 111.1(2) . . ?
N2 C12 C14 106.0(2) . . ?
N2 C12 C15 107.6(2) . . ?
C13 C12 C14 110.1(3) . . ?
C13 C12 C15 110.3(2) . . ?
C14 C12 C15 111.6(2) . . ?
C12 C13 H13A 109.5 . . ?
C12 C13 H13B 109.5 . . ?
C12 C13 H13C 109.5 . . ?
H13A C13 H13B 109.5 . . ?
H13A C13 H13C 109.5 . . ?
H13B C13 H13C 109.5 . . ?
C12 C14 H14A 109.5 . . ?
C12 C14 H14B 109.5 . . ?
C12 C14 H14C 109.5 . . ?
H14A C14 H14B 109.5 . . ?
H14A C14 H14C 109.5 . . ?
H14B C14 H14C 109.5 . . ?
C12 C15 H15A 109.5 . . ?
C12 C15 H15B 109.5 . . ?
C12 C15 H15C 109.5 . . ?
H15A C15 H15B 109.5 . . ?
H15A C15 H15C 109.5 . . ?
H15B C15 H15C 109.5 . . ?
F4 C16 F6 106.2(3) . . ?
F4 C16 C17 109.9(3) . . ?
F5 C16 F4 107.6(4) . . ?
F5 C16 F6 107.0(4) . . ?
F5 C16 C17 112.6(3) . . ?
F6 C16 C17 113.2(4) . . ?
O3 C17 C16 114.3(3) . . ?
O3 C17 C18 127.3(4) . . ?
C18 C17 C16 118.4(3) . . ?
C17 C18 H18 119.5 . . ?
C17 C18 C19 121.0(3) . . ?
C19 C18 H18 119.5 . . ?
O4 C19 C18 127.5(3) . . ?
O4 C19 C20 113.3(4) . . ?
C18 C19 C20 119.2(3) . . ?
F7 C20 C19 109.7(2) . . ?
F7 C20 F8 106.9(3) . . ?
F7 C20 F9 108.0(4) . . ?
F8 C20 C19 113.5(4) . . ?
F9 C20 C19 111.4(3) . . ?
F9 C20 F8 107.1(3) . . ?
F10 C21 F11 107.2(2) . . ?
F10 C21 C22 111.5(2) . . ?
F11 C21 C22 109.4(2) . . ?
F12 C21 F10 107.3(3) . . ?
F12 C21 F11 107.1(2) . . ?
F12 C21 C22 114.1(2) . . ?
O5 C22 C21 113.5(2) . . ?
O5 C22 C23 128.5(3) . . ?
C23 C22 C21 117.9(2) . . ?
C22 C23 C22 121.4(4) 2_655 . ?
C22 C23 H23 119.3 2_655 . ?
C22 C23 H23 119.3 . . ?
F16 C24 C25 112.1(2) . . ?
F16 C24 F17 107.3(2) . . ?
F16 C24 F18 108.7(3) . . ?
F17 C24 C25 113.5(2) . . ?
F18 C24 C25 110.0(2) . . ?
F18 C24 F17 104.9(3) . . ?
O6 C25 C24 113.9(2) . . ?
O6 C25 C26 128.8(2) . . ?
C26 C25 C24 117.3(2) . . ?
C25 C26 H26 119.3 . . ?
C27 C26 C25 121.3(3) . . ?
C27 C26 H26 119.3 . . ?
O7 C27 C26 128.5(2) . . ?
O7 C27 C28 113.1(2) . . ?
C26 C27 C28 118.4(2) . . ?
F13 C28 C27 111.4(5) . . ?
F14 C28 C27 114.3(5) . . ?
F14 C28 F13 104.6(6) . . ?
F14 C28 F15 107.8(8) . . ?
F15 C28 C27 110.2(7) . . ?
F15 C28 F13 108.3(9) . . ?
F13A C28 C27 110.4(12) . . ?
F13A C28 F14A 113.7(17) . . ?
F13A C28 F15A 107(2) . . ?
F14A C28 C27 109.9(15) . . ?
F15A C28 C27 110.0(16) . . ?
F15A C28 F14A 105.6(18) . . ?

loop_
_geom_bond_atom_site_label_1
_geom_bond_atom_site_label_2
_geom_bond_distance
_geom_bond_site_symmetry_2
_geom_bond_publ_flag
Dy1 O1 2.3475(16) . ?
Dy1 O1 2.3474(16) 2_655 ?
Dy1 O3 2.326(2) 2_655 ?
Dy1 O3 2.326(2) . ?
Dy1 O4 2.3307(18) . ?
Dy1 O4 2.3307(18) 2_655 ?
Dy1 O5 2.3285(17) . ?
Dy1 O5 2.3284(17) 2_655 ?
Co1 O2 2.0896(16) 7_656 ?
Co1 O2 2.0896(16) . ?
Co1 O6 2.0636(16) . ?
Co1 O6 2.0637(16) 7_656 ?
Co1 O7 2.0181(18) . ?
Co1 O7 2.0180(18) 7_656 ?
F4 C16 1.329(4) . ?
F5 C16 1.321(6) . ?
F6 C16 1.331(4) . ?
F10 C21 1.331(3) . ?
F11 C21 1.331(3) . ?
F12 C21 1.327(3) . ?
O1 N1 1.289(2) . ?
O2 N2 1.299(3) . ?
O3 C17 1.253(4) . ?
O4 C19 1.252(4) . ?
O5 C22 1.259(3) . ?
O6 C25 1.247(3) . ?
O7 C27 1.255(3) . ?
N1 C1 1.412(3) . ?
N1 C8 1.515(3) . ?
N2 C5 1.432(3) . ?
N2 C12 1.507(3) . ?
C1 C2 1.390(4) . ?
C1 C6 1.403(3) . ?
C2 H2 0.9500 . ?
C2 C3 1.383(4) . ?
C3 C4 1.399(3) . ?
C3 C7 1.500(4) . ?
C4 H4 0.9500 . ?
C4 C5 1.385(4) . ?
C5 C6 1.395(3) . ?
C6 H6 0.9500 . ?
C7 F1 1.329(11) . ?
C7 F2 1.321(11) . ?
C7 F3 1.324(13) . ?
C7 F1A 1.32(2) . ?
C7 F2A 1.313(16) . ?
C7 F3A 1.307(18) . ?
C8 C9 1.534(4) . ?
C8 C10 1.529(4) . ?
C8 C11 1.529(4) . ?
C9 H9A 0.9800 . ?
C9 H9B 0.9800 . ?
C9 H9C 0.9800 . ?
C10 H10A 0.9800 . ?
C10 H10B 0.9800 . ?
C10 H10C 0.9800 . ?
C11 H11A 0.9800 . ?
C11 H11B 0.9800 . ?
C11 H11C 0.9800 . ?
C12 C13 1.521(4) . ?
C12 C14 1.523(4) . ?
C12 C15 1.529(4) . ?
C13 H13A 0.9800 . ?
C13 H13B 0.9800 . ?
C13 H13C 0.9800 . ?
C14 H14A 0.9800 . ?
C14 H14B 0.9800 . ?
C14 H14C 0.9800 . ?
C15 H15A 0.9800 . ?
C15 H15B 0.9800 . ?
C15 H15C 0.9800 . ?
C16 C17 1.527(6) . ?
C17 C18 1.390(5) . ?
C18 H18 0.9500 . ?
C18 C19 1.396(5) . ?
C19 C20 1.533(5) . ?
C20 F7 1.322(4) . ?
C20 F8 1.332(5) . ?
C20 F9 1.326(5) . ?
C21 C22 1.527(4) . ?
C22 C23 1.387(3) . ?
C23 C22 1.387(3) 2_655 ?
C23 H23 0.9500 . ?
C24 C25 1.545(4) . ?
C24 F16 1.299(3) . ?
C24 F17 1.326(4) . ?
C24 F18 1.313(4) . ?
C25 C26 1.397(4) . ?
C26 H26 0.9500 . ?
C26 C27 1.390(4) . ?
C27 C28 1.532(4) . ?
C28 F13 1.359(9) . ?
C28 F14 1.312(13) . ?
C28 F15 1.353(13) . ?
C28 F13A 1.21(3) . ?
C28 F14A 1.39(3) . ?
C28 F15A 1.27(2) . ?

loop_
_geom_torsion_atom_site_label_1
_geom_torsion_atom_site_label_2
_geom_torsion_atom_site_label_3
_geom_torsion_atom_site_label_4
_geom_torsion
_geom_torsion_site_symmetry_1
_geom_torsion_site_symmetry_2
_geom_torsion_site_symmetry_3
_geom_torsion_site_symmetry_4
_geom_torsion_publ_flag
Dy1 O1 N1 C1 64.4(4) . . . . ?
Dy1 O1 N1 C8 -120.5(3) . . . . ?
Dy1 O3 C17 C16 166.5(2) . . . . ?
Dy1 O3 C17 C18 -11.9(5) . . . . ?
Dy1 O4 C19 C18 13.0(4) . . . . ?
Dy1 O4 C19 C20 -165.86(19) . . . . ?
Dy1 O5 C22 C21 174.21(16) . . . . ?
Dy1 O5 C22 C23 -3.5(4) . . . . ?
Co1 O2 N2 C5 -77.7(2) . . . . ?
Co1 O2 N2 C12 121.77(18) . . . . ?
Co1 O6 C25 C24 -162.70(16) . . . . ?
Co1 O6 C25 C26 16.5(4) . . . . ?
Co1 O7 C27 C26 -11.8(4) . . . . ?
Co1 O7 C27 C28 167.70(16) . . . . ?
F4 C16 C17 O3 -84.4(4) . . . . ?
F4 C16 C17 C18 94.0(4) . . . . ?
F5 C16 C17 O3 35.5(4) . . . . ?
F5 C16 C17 C18 -146.0(3) . . . . ?
F6 C16 C17 O3 157.0(3) . . . . ?
F6 C16 C17 C18 -24.5(5) . . . . ?
F10 C21 C22 O5 40.5(3) . . . . ?
F10 C21 C22 C23 -141.5(2) . . . . ?
F11 C21 C22 O5 -77.8(3) . . . . ?
F11 C21 C22 C23 100.2(2) . . . . ?
F12 C21 C22 O5 162.3(2) . . . . ?
F12 C21 C22 C23 -19.7(3) . . . . ?
O1 N1 C1 C2 22.0(3) . . . . ?
O1 N1 C1 C6 -156.6(2) . . . . ?
O1 N1 C8 C9 -14.6(3) . . . . ?
O1 N1 C8 C10 102.8(2) . . . . ?
O1 N1 C8 C11 -133.2(2) . . . . ?
O2 N2 C5 C4 138.7(2) . . . . ?
O2 N2 C5 C6 -37.7(3) . . . . ?
O2 N2 C12 C13 179.1(2) . . . . ?
O2 N2 C12 C14 59.5(3) . . . . ?
O2 N2 C12 C15 -60.0(3) . . . . ?
O3 C17 C18 C19 1.0(5) . . . . ?
O4 C19 C20 F7 74.2(4) . . . . ?
O4 C19 C20 F8 -166.4(3) . . . . ?
O4 C19 C20 F9 -45.4(4) . . . . ?
O5 C22 C23 C22 1.82(19) . . . 2_655 ?
O6 C25 C26 C27 -0.5(4) . . . . ?
O7 C27 C28 F13 40.5(6) . . . . ?
O7 C27 C28 F14 158.8(5) . . . . ?
O7 C27 C28 F15 -79.6(9) . . . . ?
O7 C27 C28 F13A 55(3) . . . . ?
O7 C27 C28 F14A -179(3) . . . . ?
O7 C27 C28 F15A -63.4(18) . . . . ?
N1 C1 C2 C3 180.0(2) . . . . ?
N1 C1 C6 C5 178.5(2) . . . . ?
N2 C5 C6 C1 178.0(2) . . . . ?
C1 N1 C8 C9 159.9(3) . . . . ?
C1 N1 C8 C10 -82.7(3) . . . . ?
C1 N1 C8 C11 41.3(3) . . . . ?
C1 C2 C3 C4 1.5(4) . . . . ?
C1 C2 C3 C7 -176.4(2) . . . . ?
C2 C1 C6 C5 0.0(4) . . . . ?
C2 C3 C4 C5 0.0(4) . . . . ?
C2 C3 C7 F1 4.3(14) . . . . ?
C2 C3 C7 F2 -120.6(8) . . . . ?
C2 C3 C7 F3 125.1(9) . . . . ?
C2 C3 C7 F1A 98(2) . . . . ?
C2 C3 C7 F2A -23.3(14) . . . . ?
C2 C3 C7 F3A -138.9(17) . . . . ?
C3 C4 C5 N2 -177.8(2) . . . . ?
C3 C4 C5 C6 -1.5(4) . . . . ?
C4 C3 C7 F1 -173.6(13) . . . . ?
C4 C3 C7 F2 61.5(8) . . . . ?
C4 C3 C7 F3 -52.8(9) . . . . ?
C4 C3 C7 F1A -80(2) . . . . ?
C4 C3 C7 F2A 158.8(13) . . . . ?
C4 C3 C7 F3A 43.2(17) . . . . ?
C4 C5 C6 C1 1.6(4) . . . . ?
C5 N2 C12 C13 21.1(4) . . . . ?
C5 N2 C12 C14 -98.5(3) . . . . ?
C5 N2 C12 C15 142.0(3) . . . . ?
C6 C1 C2 C3 -1.5(4) . . . . ?
C7 C3 C4 C5 177.9(2) . . . . ?
C8 N1 C1 C2 -152.5(2) . . . . ?
C8 N1 C1 C6 28.9(4) . . . . ?
C12 N2 C5 C4 -63.2(3) . . . . ?
C12 N2 C5 C6 120.3(3) . . . . ?
C16 C17 C18 C19 -177.3(3) . . . . ?
C17 C18 C19 O4 -1.6(5) . . . . ?
C17 C18 C19 C20 177.2(3) . . . . ?
C18 C19 C20 F7 -104.8(4) . . . . ?
C18 C19 C20 F8 14.7(4) . . . . ?
C18 C19 C20 F9 135.6(3) . . . . ?
C21 C22 C23 C22 -175.8(2) . . . 2_655 ?
C24 C25 C26 C27 178.7(2) . . . . ?
C25 C26 C27 O7 -2.5(4) . . . . ?
C25 C26 C27 C28 178.0(2) . . . . ?
C26 C27 C28 F13 -140.0(5) . . . . ?
C26 C27 C28 F14 -21.7(6) . . . . ?
C26 C27 C28 F15 99.9(9) . . . . ?
C26 C27 C28 F13A -126(3) . . . . ?
C26 C27 C28 F14A 0(3) . . . . ?
C26 C27 C28 F15A 116.1(18) . . . . ?
F16 C24 C25 O6 -48.9(3) . . . . ?
F16 C24 C25 C26 131.8(3) . . . . ?
F17 C24 C25 O6 -170.7(2) . . . . ?
F17 C24 C25 C26 10.1(4) . . . . ?
F18 C24 C25 O6 72.1(3) . . . . ?
F18 C24 C25 C26 -107.1(3) . . . . ?

loop_
_exptl_oxdiff_crystal_face_indexfrac_h
_exptl_oxdiff_crystal_face_indexfrac_k
_exptl_oxdiff_crystal_face_indexfrac_l
_exptl_oxdiff_crystal_face_x
_exptl_oxdiff_crystal_face_y
_exptl_oxdiff_crystal_face_z
26.6334 8.4781 15.7942 0.1560 0.0597 -0.9860
11.9762 13.4752 -14.4328 -0.3669 0.8779 -0.3076
-23.4490 2.1724 -22.5285 -0.2462 0.6008 0.7605
22.2835 -8.5412 -21.2109 -0.9246 -0.2742 0.2645
-15.0805 -13.7807 12.2827 0.3487 -0.8432 0.4092
-22.2359 8.5801 21.1759 0.9235 0.2766 -0.2658
34.2773 6.9128 11.9419 -0.0584 -0.0124 -0.9982
32.7407 7.1609 13.0373 -0.0079 -0.0064 -0.9999
